data_4065825
loop_
_publ_author_name
'Fuller, Anna-Marie'
'Hughes, David L.'
'Lancaster, Simon J.'
'White, Callum M.'

_publ_section_title
;
 Synthesis and Structure of the Dimethyl Sulfide Adducts of Mono- and
 Bis(pentafluorophenyl)borane
;
_journal_issue 9
_journal_name_full Organometallics
_journal_page_first 2194
_journal_paper_doi 10.1021/om100152v
_journal_volume 29
_journal_year 2010
_chemical_formula_moiety 'C14 H7 B F10 S'
_chemical_formula_structural (C6F5)2HBS(CH3)2
_chemical_formula_sum 'C14 H7 B F10 S'
_chemical_formula_weight 408.07
_chemical_name_common (C6F5)2HBS(CH3)2
_space_group_IT_number 14
_symmetry_cell_setting monoclinic
_symmetry_space_group_name_Hall '-P 2yn'
_symmetry_space_group_name_H-M 'P 1 21/n 1'
_atom_sites_solution_hydrogens geom
_atom_sites_solution_primary direct
_atom_sites_solution_secondary difmap
_cell_angle_alpha 90.00
_cell_angle_beta 109.639(2)
_cell_angle_gamma 90.00
_cell_formula_units_Z 4
_cell_length_a 10.2570(2)
_cell_length_b 13.0169(3)
_cell_length_c 12.2595(3)
_cell_measurement_temperature 140(1)
_cell_volume 1541.60(6)
_computing_cell_refinement
;
 CrysAlis RED, Oxford Diffraction Ltd., Version 1.171.29.9 
;
_computing_data_collection
;
 CrysAlis CCD, Oxford Diffraction Ltd., Version 1.171.29.9 
;
_computing_data_reduction
;
 CrysAlis RED, Oxford Diffraction Ltd., Version 1.171.29.9 
;
_computing_molecular_graphics 'ORTEP (Johnson, 1971)'
_computing_publication_material 'SHELXL-97 (Sheldrick, 1997b)'
_computing_structure_refinement 'SHELXL-97 (Sheldrick, 1997b)'
_computing_structure_solution 'SHELXS-97 (Sheldrick, 1997a)'
_diffrn_ambient_temperature 140(1)
_diffrn_detector_area_resol_mean 16.0050
_diffrn_measured_fraction_theta_full 0.998
_diffrn_measured_fraction_theta_max 0.998
_diffrn_measurement_device_type 'Oxford Diffraction Xcalibur 3/CCD'
_diffrn_measurement_method 'Thin slice \f and \w scans'
_diffrn_radiation_monochromator graphite
_diffrn_radiation_source 'Enhance (Mo) X-ray Source'
_diffrn_radiation_type Mo-K\a
_diffrn_radiation_wavelength 0.71073
_diffrn_reflns_av_R_equivalents 0.0464
_diffrn_reflns_av_sigmaI/netI 0.0266
_diffrn_reflns_limit_h_max 12
_diffrn_reflns_limit_h_min -12
_diffrn_reflns_limit_k_max 15
_diffrn_reflns_limit_k_min -15
_diffrn_reflns_limit_l_max 14
_diffrn_reflns_limit_l_min -14
_diffrn_reflns_number 27438
_diffrn_reflns_theta_full 25.00
_diffrn_reflns_theta_max 25.00
_diffrn_reflns_theta_min 3.17
_exptl_absorpt_coefficient_mu 0.316
_exptl_absorpt_correction_T_max 1.0360
_exptl_absorpt_correction_T_min 0.9431
_exptl_absorpt_correction_type multi-scan
_exptl_crystal_colour colourless
_exptl_crystal_density_diffrn 1.758
_exptl_crystal_density_method 'not measured'
_exptl_crystal_description blocks
_exptl_crystal_F_000 808
_exptl_crystal_size_max 0.24
_exptl_crystal_size_mid 0.13
_exptl_crystal_size_min 0.11
_refine_diff_density_max 0.190
_refine_diff_density_min -0.274
_refine_diff_density_rms 0.041
_refine_ls_extinction_method none
_refine_ls_goodness_of_fit_ref 1.171
_refine_ls_hydrogen_treatment constr
_refine_ls_matrix_type full
_refine_ls_number_parameters 312
_refine_ls_number_reflns 2710
_refine_ls_number_restraints 0
_refine_ls_restrained_S_all 1.171
_refine_ls_R_factor_all 0.0701
_refine_ls_R_factor_gt 0.0479
_refine_ls_shift/su_max 0.000
_refine_ls_shift/su_mean 0.000
_refine_ls_structure_factor_coef Fsqd
_refine_ls_weighting_details 'calc w=1/[\s^2^(Fo^2^)+(0.0259P)^2^+1.3334P] where P=(Fo^2^+2Fc^2^)/3'
_refine_ls_weighting_scheme calc
_refine_ls_wR_factor_gt 0.0889
_refine_ls_wR_factor_ref 0.0959
_reflns_number_gt 2216
_reflns_number_total 2710
_reflns_threshold_expression I>2sigma(I)
_cod_data_source_file om100152v_si_001.cif
_cod_data_source_block 1
_cod_depositor_comments
;
The following automatic conversions were performed:

'_symmetry_cell_setting' value 'Monoclinic' changed to 'monoclinic'
according to /home/saulius/struct/CIF-dictionaries/cif_core.dic
dictionary named 'cif_core.dic' version 2.4.1 from 2010-06-29.

Automatic conversion script
Id: cif_fix_values 1715 2011-07-08 13:25:40Z adriana 
;
_cod_original_sg_symbol_H-M P2(1)/n
_cod_database_code 4065825

loop_
_symmetry_equiv_pos_as_xyz
'x, y, z'
'-x+1/2, y+1/2, -z+1/2'
'-x, -y, -z'
'x-1/2, -y-1/2, z-1/2'

loop_
_atom_site_label
_atom_site_type_symbol
_atom_site_fract_x
_atom_site_fract_y
_atom_site_fract_z
_atom_site_U_iso_or_equiv
_atom_site_adp_type
_atom_site_occupancy
_atom_site_symmetry_multiplicity
_atom_site_calc_flag
_atom_site_refinement_flags
_atom_site_disorder_assembly
_atom_site_disorder_group
S2 S 0.48825(9) 0.07365(7) 0.62923(7) 0.0305(3) Uani 0.770(2) 1 d P A 1
C21 C 0.4295(3) 0.0161(3) 0.7372(3) 0.0490(8) Uani 0.770(2) 1 d P A 1
H21A H 0.3360 -0.0074 0.7019 0.074 Uiso 0.770(2) 1 calc PR A 1
H21B H 0.4330 0.0659 0.7959 0.074 Uiso 0.770(2) 1 calc PR A 1
H21C H 0.4880 -0.0411 0.7716 0.074 Uiso 0.770(2) 1 calc PR A 1
C22 C 0.6598(3) 0.1103(3) 0.7138(3) 0.0512(9) Uani 0.770(2) 1 d P A 1
H22A H 0.7034 0.1431 0.6650 0.077 Uiso 0.770(2) 1 calc PR A 1
H22B H 0.7117 0.0503 0.7486 0.077 Uiso 0.770(2) 1 calc PR A 1
H22C H 0.6566 0.1571 0.7734 0.077 Uiso 0.770(2) 1 calc PR A 1
B1 B 0.3971(4) 0.2084(3) 0.6057(3) 0.0255(8) Uani 0.770(2) 1 d P A 1
H1 H 0.4178 0.2425 0.6809 0.031 Uiso 0.770(2) 1 calc PR A 1
C1 C 0.2316(5) 0.1995(4) 0.5456(4) 0.0255(11) Uani 0.770(2) 1 d P A 1
C2 C 0.1570(7) 0.1180(5) 0.4796(7) 0.0300(15) Uani 0.770(2) 1 d P A 1
F2 F 0.2207(3) 0.03099(18) 0.4649(2) 0.0401(6) Uani 0.770(2) 1 d P A 1
C3 C 0.0133(9) 0.1142(7) 0.4268(8) 0.030(2) Uani 0.770(2) 1 d P A 1
F3 F -0.0525(5) 0.0364(3) 0.3688(3) 0.0494(9) Uani 0.770(2) 1 d P A 1
C4 C -0.0607(3) 0.2039(3) 0.4421(2) 0.0365(7) Uani 1 1 d . A 1
F4 F -0.19918(16) 0.20695(16) 0.39671(17) 0.0615(6) Uani 1 1 d . A 1
C5 C 0.0045(7) 0.2828(6) 0.5007(6) 0.0314(19) Uani 0.770(2) 1 d P A 1
F5 F -0.0637(4) 0.3668(3) 0.5164(3) 0.0450(8) Uani 0.770(2) 1 d P A 1
C6 C 0.1495(6) 0.2827(4) 0.5532(5) 0.0269(14) Uani 0.770(2) 1 d P A 1
F6 F 0.2113(2) 0.36556(18) 0.6144(2) 0.0375(6) Uani 0.770(2) 1 d P A 1
C11 C 0.4692(4) 0.2728(5) 0.5273(4) 0.0245(11) Uani 0.770(2) 1 d P A 1
C12 C 0.5579(6) 0.3557(5) 0.5683(5) 0.0260(14) Uani 0.770(2) 1 d P A 1
F12 F 0.5855(2) 0.3873(2) 0.67924(19) 0.0381(6) Uani 0.770(2) 1 d P A 1
C13 C 0.6207(6) 0.4081(4) 0.5110(5) 0.0269(15) Uani 0.770(2) 1 d P A 1
F13 F 0.7087(4) 0.4863(3) 0.5512(4) 0.0441(9) Uani 0.770(2) 1 d P A 1
C14 C 0.5993(3) 0.3829(2) 0.3920(3) 0.0357(7) Uani 1 1 d . A 1
F14 F 0.66497(19) 0.43479(16) 0.33272(16) 0.0630(6) Uani 1 1 d . A 1
C15 C 0.5125(3) 0.3033(3) 0.3419(2) 0.0402(8) Uani 1 1 d . A 1
F15 F 0.4886(3) 0.2707(3) 0.2344(2) 0.0477(7) Uani 0.770(2) 1 d P A 1
C16 C 0.4492(5) 0.2465(4) 0.4133(6) 0.0286(15) Uani 0.770(2) 1 d P A 1
F16 F 0.3663(2) 0.16845(17) 0.3622(2) 0.0375(6) Uani 0.770(2) 1 d P A 1
S2A S 0.4747(4) 0.1401(3) 0.7064(3) 0.0464(12) Uiso 0.230(2) 1 d P A 2
C21A C 0.4295(3) 0.0161(3) 0.7372(3) 0.0490(8) Uani 0.230(2) 1 d P A 2
H21D H 0.3333 0.0041 0.6953 0.074 Uiso 0.230(2) 1 calc PR A 2
H21E H 0.4459 0.0100 0.8188 0.074 Uiso 0.230(2) 1 calc PR A 2
H21F H 0.4845 -0.0336 0.7144 0.074 Uiso 0.230(2) 1 calc PR A 2
C22A C 0.6598(3) 0.1103(3) 0.7138(3) 0.0512(9) Uani 0.230(2) 1 d P A 2
H22D H 0.6830 0.1514 0.6580 0.077 Uiso 0.230(2) 1 calc PR A 2
H22E H 0.6670 0.0388 0.6971 0.077 Uiso 0.230(2) 1 calc PR A 2
H22F H 0.7224 0.1255 0.7900 0.077 Uiso 0.230(2) 1 calc PR A 2
B1A B 0.3927(15) 0.1574(13) 0.5417(14) 0.042(4) Uiso 0.230(2) 1 d P A 2
H1A H 0.4055 0.0932 0.5048 0.050 Uiso 0.230(2) 1 calc PR A 2
C1A C 0.222(2) 0.1760(17) 0.5096(14) 0.022(5) Uiso 0.230(2) 1 d P A 2
C2A C 0.123(3) 0.108(2) 0.452(2) 0.038(8) Uiso 0.230(2) 1 d P A 2
F2A F 0.1686(10) 0.0118(8) 0.4184(9) 0.055(3) Uiso 0.230(2) 1 d P A 2
C3A C -0.006(4) 0.135(2) 0.425(3) 0.026(7) Uiso 0.230(2) 1 d P A 2
F3A F -0.0960(15) 0.0444(15) 0.3589(16) 0.061(6) Uiso 0.230(2) 1 d P A 2
C5A C 0.040(3) 0.291(2) 0.513(2) 0.018(5) Uiso 0.230(2) 1 d P A 2
F5A F -0.0177(13) 0.3753(14) 0.5329(14) 0.061(5) Uiso 0.230(2) 1 d P A 2
C6A C 0.174(3) 0.261(2) 0.5369(19) 0.029(6) Uiso 0.230(2) 1 d P A 2
F6A F 0.2579(10) 0.3398(8) 0.5974(8) 0.051(3) Uiso 0.230(2) 1 d P A 2
C11A C 0.4683(19) 0.2482(13) 0.495(2) 0.021(5) Uiso 0.230(2) 1 d P A 2
C12A C 0.544(3) 0.3249(17) 0.557(2) 0.031(7) Uiso 0.230(2) 1 d P A 2
F12A F 0.5653(10) 0.3400(8) 0.6727(9) 0.049(3) Uiso 0.230(2) 1 d P A 2
C13A C 0.618(2) 0.3962(18) 0.481(2) 0.025(6) Uiso 0.230(2) 1 d P A 2
F13A F 0.695(2) 0.4739(15) 0.5761(16) 0.058(6) Uiso 0.230(2) 1 d P A 2
F15A F 0.4985(12) 0.3129(8) 0.2147(10) 0.054(4) Uiso 0.230(2) 1 d P A 2
C16A C 0.456(2) 0.2569(17) 0.3815(18) 0.022(5) Uiso 0.230(2) 1 d P A 2
F16A F 0.3750(9) 0.1747(7) 0.3068(8) 0.048(3) Uiso 0.230(2) 1 d P A 2

loop_
_atom_site_aniso_label
_atom_site_aniso_U_11
_atom_site_aniso_U_22
_atom_site_aniso_U_33
_atom_site_aniso_U_23
_atom_site_aniso_U_13
_atom_site_aniso_U_12
S2 0.0329(5) 0.0344(5) 0.0249(5) 0.0019(4) 0.0108(4) 0.0061(4)
C21 0.057(2) 0.047(2) 0.0487(19) 0.0097(16) 0.0258(16) 0.0034(16)
C22 0.0347(16) 0.057(2) 0.054(2) 0.0145(17) 0.0048(15) 0.0070(16)
B1 0.030(2) 0.027(2) 0.0209(19) -0.0057(17) 0.0097(16) 0.0020(17)
C1 0.029(2) 0.028(3) 0.019(2) -0.001(2) 0.0078(19) -0.003(2)
C2 0.024(3) 0.034(3) 0.032(3) 0.005(3) 0.010(3) 0.002(3)
F2 0.0392(13) 0.0332(13) 0.0463(15) -0.0109(12) 0.0123(12) 0.0043(11)
C3 0.036(5) 0.026(4) 0.028(3) -0.001(3) 0.008(2) 0.003(3)
F3 0.046(2) 0.049(2) 0.0452(18) -0.0132(13) 0.0057(17) -0.016(2)
C4 0.0258(14) 0.051(2) 0.0319(15) 0.0056(15) 0.0085(12) 0.0007(16)
F4 0.0268(9) 0.0823(15) 0.0680(13) 0.0059(11) 0.0063(9) 0.0029(9)
C5 0.020(4) 0.043(4) 0.030(3) 0.002(2) 0.007(3) 0.002(3)
F5 0.0348(18) 0.0483(18) 0.0496(18) -0.0066(13) 0.0112(16) 0.0110(16)
C6 0.031(4) 0.029(3) 0.024(2) -0.002(2) 0.013(2) 0.000(2)
F6 0.0350(13) 0.0341(14) 0.0437(14) -0.0108(11) 0.0136(11) -0.0023(11)
C11 0.022(2) 0.030(3) 0.021(3) -0.002(2) 0.0068(19) 0.007(2)
C12 0.025(3) 0.024(3) 0.028(3) 0.001(3) 0.0069(18) 0.002(3)
F12 0.0458(14) 0.0412(16) 0.0265(12) -0.0084(11) 0.0114(10) -0.0088(12)
C13 0.028(2) 0.027(3) 0.022(3) -0.013(2) 0.003(2) -0.0001(17)
F13 0.0446(18) 0.0372(18) 0.048(2) -0.0041(15) 0.0129(16) -0.0151(13)
C14 0.0318(15) 0.0457(18) 0.0321(18) 0.0110(14) 0.0140(13) 0.0030(14)
F14 0.0533(11) 0.0826(15) 0.0588(12) 0.0298(11) 0.0265(10) -0.0059(11)
C15 0.0312(15) 0.060(2) 0.0289(16) -0.0045(15) 0.0097(14) 0.0077(16)
F15 0.0579(16) 0.064(2) 0.0249(13) -0.0024(14) 0.0189(11) -0.0042(15)
C16 0.022(2) 0.032(3) 0.031(4) 0.010(2) 0.008(2) 0.0009(16)
F16 0.0363(12) 0.0458(15) 0.0298(13) -0.0102(11) 0.0102(10) -0.0103(10)
C21A 0.057(2) 0.047(2) 0.0487(19) 0.0097(16) 0.0258(16) 0.0034(16)
C22A 0.0347(16) 0.057(2) 0.054(2) 0.0145(17) 0.0048(15) 0.0070(16)

loop_
_atom_type_symbol
_atom_type_description
_atom_type_scat_dispersion_real
_atom_type_scat_dispersion_imag
_atom_type_scat_source
C C 0.0033 0.0016 'International Tables Vol C Tables 4.2.6.8 and 6.1.1.4'
H H 0.0000 0.0000 'International Tables Vol C Tables 4.2.6.8 and 6.1.1.4'
B B 0.0013 0.0007 'International Tables Vol C Tables 4.2.6.8 and 6.1.1.4'
F F 0.0171 0.0103 'International Tables Vol C Tables 4.2.6.8 and 6.1.1.4'
S S 0.1246 0.1234 'International Tables Vol C Tables 4.2.6.8 and 6.1.1.4'

loop_
_geom_angle_atom_site_label_1
_geom_angle_atom_site_label_2
_geom_angle_atom_site_label_3
_geom_angle
C22 S2 C21 101.17(16)
C22 S2 B1 100.07(16)
C21 S2 B1 102.74(16)
S2 C21 H21A 109.5
S2 C21 H21B 109.5
H21A C21 H21B 109.5
S2 C21 H21C 109.5
H21A C21 H21C 109.5
H21B C21 H21C 109.5
S2 C22 H22A 109.5
S2 C22 H22B 109.5
H22A C22 H22B 109.5
S2 C22 H22C 109.5
H22A C22 H22C 109.5
H22B C22 H22C 109.5
C1 B1 C11 112.6(3)
C1 B1 S2 112.3(3)
C11 B1 S2 105.0(3)
C1 B1 H1 108.9
C11 B1 H1 108.9
S2 B1 H1 108.9
C6 C1 C2 113.8(5)
C6 C1 B1 118.7(4)
C2 C1 B1 127.4(5)
F2 C2 C1 121.3(6)
F2 C2 C3 113.0(7)
C1 C2 C3 125.6(7)
F3 C3 C2 123.9(8)
F3 C3 C4 120.5(7)
C2 C3 C4 115.5(7)
C5 C4 F4 118.8(4)
C5 C4 C3 121.1(5)
F4 C4 C3 120.1(4)
C4 C5 F5 121.6(6)
C4 C5 C6 121.3(7)
F5 C5 C6 117.1(6)
F6 C6 C1 118.6(4)
F6 C6 C5 118.8(6)
C1 C6 C5 122.7(5)
C16 C11 C12 114.5(5)
C16 C11 B1 121.7(5)
C12 C11 B1 123.8(4)
C13 C12 F12 114.2(6)
C13 C12 C11 126.5(6)
F12 C12 C11 119.3(5)
C12 C13 F13 126.7(6)
C12 C13 C14 119.8(5)
F13 C13 C14 113.5(5)
F14 C14 C15 120.7(3)
F14 C14 C13 120.4(3)
C15 C14 C13 118.8(3)
F15 C15 C14 124.3(3)
F15 C15 C16 117.6(4)
C14 C15 C16 118.0(3)
F16 C16 C11 121.1(6)
F16 C16 C15 116.5(5)
C11 C16 C15 122.4(5)
C11A B1A C1A 113.4(13)
C11A B1A S2A 111.3(12)
C1A B1A S2A 108.5(10)
C11A B1A H1A 107.8
C1A B1A H1A 107.8
S2A B1A H1A 107.8
C6A C1A C2A 114(2)
C6A C1A B1A 121(2)
C2A C1A B1A 125(2)
C3A C2A C1A 119(3)
C3A C2A F2A 124(3)
C1A C2A F2A 117(3)
C2A C3A F3A 107(3)
F5A C5A C6A 133(2)
C1A C6A C5A 129(2)
C1A C6A F6A 123(2)
C5A C6A F6A 108(2)
C12A C11A C16A 111(2)
C12A C11A B1A 127(2)
C16A C11A B1A 122.0(19)
C11A C12A F12A 124(3)
C11A C12A C13A 112(2)
F12A C12A C13A 124(2)
F13A C13A C12A 98.8(17)
C11A C16A F16A 114.6(19)

loop_
_geom_bond_atom_site_label_1
_geom_bond_atom_site_label_2
_geom_bond_distance
S2 C22 1.781(3)
S2 C21 1.793(3)
S2 B1 1.963(4)
C21 H21A 0.9600
C21 H21B 0.9600
C21 H21C 0.9600
C22 H22A 0.9600
C22 H22B 0.9600
C22 H22C 0.9600
B1 C1 1.612(6)
B1 C11 1.628(6)
B1 H1 0.9800
C1 C6 1.393(8)
C1 C2 1.396(9)
C2 F2 1.350(7)
C2 C3 1.398(11)
C3 F3 1.290(9)
C3 C4 1.439(9)
C4 C5 1.302(8)
C4 F4 1.341(3)
C5 F5 1.346(9)
C5 C6 1.407(8)
C6 F6 1.345(6)
C11 C16 1.385(7)
C11 C12 1.392(9)
C12 C13 1.295(8)
C12 F12 1.356(6)
C13 F13 1.340(7)
C13 C14 1.438(6)
C14 F14 1.329(3)
C14 C15 1.369(4)
C15 F15 1.327(4)
C15 C16 1.455(7)
C16 F16 1.338(6)
S2A B1A 1.922(16)
B1A C11A 1.62(2)
B1A C1A 1.68(2)
B1A H1A 0.9800
C1A C6A 1.31(3)
C1A C2A 1.35(3)
C2A C3A 1.30(4)
C2A F2A 1.45(3)
C3A F3A 1.55(4)
C5A F5A 1.31(3)
C5A C6A 1.36(3)
C6A F6A 1.38(3)
C11A C12A 1.34(3)
C11A C16A 1.36(2)
C12A F12A 1.37(3)
C12A C13A 1.67(3)
C13A F13A 1.55(3)
C16A F16A 1.47(2)

loop_
_geom_torsion_atom_site_label_1
_geom_torsion_atom_site_label_2
_geom_torsion_atom_site_label_3
_geom_torsion_atom_site_label_4
_geom_torsion
C22 S2 B1 C1 -171.8(3)
C21 S2 B1 C1 -67.8(3)
C22 S2 B1 C11 65.5(3)
C21 S2 B1 C11 169.4(3)
C11 B1 C1 C6 -80.0(5)
S2 B1 C1 C6 161.7(3)
C11 B1 C1 C2 96.6(6)
S2 B1 C1 C2 -21.7(6)
C6 C1 C2 F2 -179.0(5)
B1 C1 C2 F2 4.3(8)
C6 C1 C2 C3 -1.8(9)
B1 C1 C2 C3 -178.5(6)
F2 C2 C3 F3 -0.7(11)
C1 C2 C3 F3 -178.1(6)
F2 C2 C3 C4 178.4(5)
C1 C2 C3 C4 1.0(10)
F3 C3 C4 C5 179.8(6)
C2 C3 C4 C5 0.6(9)
F3 C3 C4 F4 0.5(9)
C2 C3 C4 F4 -178.7(5)
F4 C4 C5 F5 -0.2(8)
C3 C4 C5 F5 -179.5(6)
F4 C4 C5 C6 178.1(5)
C3 C4 C5 C6 -1.2(9)
C2 C1 C6 F6 -179.6(5)
B1 C1 C6 F6 -2.6(6)
C2 C1 C6 C5 1.2(7)
B1 C1 C6 C5 178.2(5)
C4 C5 C6 F6 -178.9(5)
F5 C5 C6 F6 -0.6(8)
C4 C5 C6 C1 0.2(9)
F5 C5 C6 C1 178.6(5)
C1 B1 C11 C16 -54.4(6)
S2 B1 C11 C16 68.1(5)
C1 B1 C11 C12 127.5(5)
S2 B1 C11 C12 -110.0(4)
C16 C11 C12 C13 0.0(8)
B1 C11 C12 C13 178.2(5)
C16 C11 C12 F12 -179.5(5)
B1 C11 C12 F12 -1.3(7)
F12 C12 C13 F13 1.3(9)
C11 C12 C13 F13 -178.3(5)
F12 C12 C13 C14 -179.4(4)
C11 C12 C13 C14 1.0(9)
C12 C13 C14 F14 -178.8(5)
F13 C13 C14 F14 0.6(6)
C12 C13 C14 C15 -0.2(7)
F13 C13 C14 C15 179.2(4)
F14 C14 C15 F15 1.1(5)
C13 C14 C15 F15 -177.5(4)
F14 C14 C15 C16 177.0(3)
C13 C14 C15 C16 -1.6(5)
C12 C11 C16 F16 -179.9(4)
B1 C11 C16 F16 1.8(7)
C12 C11 C16 C15 -1.9(7)
B1 C11 C16 C15 179.8(3)
F15 C15 C16 F16 -3.0(5)
C14 C15 C16 F16 -179.2(3)
F15 C15 C16 C11 178.8(4)
C14 C15 C16 C11 2.7(6)
C11A B1A C1A C6A -53(2)
S2A B1A C1A C6A 71.0(19)
C11A B1A C1A C2A 125(2)
S2A B1A C1A C2A -111(2)
C6A C1A C2A C3A 3(4)
B1A C1A C2A C3A -175(2)
C6A C1A C2A F2A 179.9(19)
B1A C1A C2A F2A 2(3)
C1A C2A C3A F3A 179(2)
F2A C2A C3A F3A 3(4)
C2A C1A C6A C5A -1(3)
B1A C1A C6A C5A 177(2)
C2A C1A C6A F6A 179(2)
B1A C1A C6A F6A -3(3)
F5A C5A C6A C1A -177(2)
F5A C5A C6A F6A 3(4)
C1A B1A C11A C12A 102(2)
S2A B1A C11A C12A -21(2)
C1A B1A C11A C16A -76(2)
S2A B1A C11A C16A 161.7(17)
C16A C11A C12A F12A 175(2)
B1A C11A C12A F12A -2(4)
C16A C11A C12A C13A -8(3)
B1A C11A C12A C13A 174.2(16)
C11A C12A C13A F13A -180(2)
F12A C12A C13A F13A -3(3)
C12A C11A C16A F16A 179.5(17)
B1A C11A C16A F16A -3(3)
